data_7044389
loop_
_publ_author_name
'Duan, Rui-Huan Huan'
'Liu, Peng-Fei'
'Lin, Hua'
'Huang-Fu, Shang-Xiong'
'Wu, Li-Ming'

_publ_section_title
;
 Syntheses and characterization of three new sulfides with large band
 gaps: acentric Ba4Ga4SnS12, centric Ba12Sn4S23 and Ba7Sn3S13
;
_journal_name_full 'Dalton Trans.'
_journal_paper_doi 10.1039/C7DT03267F
_journal_year 2017
_chemical_formula_sum 'Ba4 Ga4 S12 Sn'
_chemical_formula_weight 1331.65
_chemical_name_systematic
; 
 ? 
;
_space_group_IT_number 114
_symmetry_cell_setting tetragonal
_symmetry_space_group_name_Hall 'P -4 2n'
_symmetry_space_group_name_H-M 'P -4 21 c'
_atom_sites_solution_primary direct
_atom_sites_solution_secondary difmap
_audit_creation_method SHELXL-97
_audit_update_record
;
2017-08-25 deposited with the CCDC.
2017-10-02 downloaded from the CCDC.
;
_cell_angle_alpha 90.00
_cell_angle_beta 90.00
_cell_angle_gamma 90.00
_cell_formula_units_Z 2
_cell_length_a 13.0665(6)
_cell_length_b 13.0665(6)
_cell_length_c 6.3040(5)
_cell_measurement_reflns_used 3278
_cell_measurement_temperature 293(2)
_cell_measurement_theta_max 27.5399
_cell_measurement_theta_min 3.1181
_cell_volume 1076.30(11)
_computing_structure_refinement 'SHELXL-97 (Sheldrick, 1997)'
_computing_structure_solution 'SHELXS-97 (Sheldrick, 1990)'
_diffrn_ambient_temperature 293(2)
_diffrn_detector_area_resol_mean 14.6306
_diffrn_measured_fraction_theta_full 0.985
_diffrn_measured_fraction_theta_max 0.985
_diffrn_measurement_device_type Saturn724
_diffrn_measurement_method CCD_Profile_fitting
_diffrn_radiation_monochromator graphite
_diffrn_radiation_source 'fine-focus sealed tube'
_diffrn_radiation_type MoK\a
_diffrn_radiation_wavelength 0.71073
_diffrn_reflns_av_R_equivalents 0.0598
_diffrn_reflns_av_sigmaI/netI 0.0385
_diffrn_reflns_limit_h_max 16
_diffrn_reflns_limit_h_min -16
_diffrn_reflns_limit_k_max 16
_diffrn_reflns_limit_k_min -16
_diffrn_reflns_limit_l_max 7
_diffrn_reflns_limit_l_min -7
_diffrn_reflns_number 7986
_diffrn_reflns_theta_full 27.49
_diffrn_reflns_theta_max 27.49
_diffrn_reflns_theta_min 3.12
_exptl_absorpt_coefficient_mu 14.400
_exptl_absorpt_correction_T_max 1.0000
_exptl_absorpt_correction_T_min 0.5494
_exptl_absorpt_correction_type multi-scan
_exptl_crystal_colour 'light Yellow'
_exptl_crystal_density_diffrn 4.109
_exptl_crystal_density_method 'not measured'
_exptl_crystal_description block
_exptl_crystal_F_000 1180
_exptl_crystal_size_max 0.2000
_exptl_crystal_size_mid 0.2000
_exptl_crystal_size_min 0.2000
_refine_diff_density_max 0.578
_refine_diff_density_min -0.642
_refine_diff_density_rms 0.168
_refine_ls_abs_structure_details 'Flack H D (1983), Acta Cryst. A39, 876-881'
_refine_ls_abs_structure_Flack 0.04(3)
_refine_ls_extinction_coef 0.0149(3)
_refine_ls_extinction_expression Fc^*^=kFc[1+0.001xFc^2^\l^3^/sin(2\q)]^-1/4^
_refine_ls_extinction_method SHELXL
_refine_ls_goodness_of_fit_ref 0.330
_refine_ls_matrix_type full
_refine_ls_number_parameters 52
_refine_ls_number_reflns 1214
_refine_ls_number_restraints 0
_refine_ls_restrained_S_all 0.330
_refine_ls_R_factor_all 0.0186
_refine_ls_R_factor_gt 0.0179
_refine_ls_shift/su_max 0.000
_refine_ls_shift/su_mean 0.000
_refine_ls_structure_factor_coef Fsqd
_refine_ls_weighting_details 'calc w=1/[\s^2^(Fo^2^)+(0.0516P)^2^+86.1673P] where P=(Fo^2^+2Fc^2^)/3'
_refine_ls_weighting_scheme calc
_refine_ls_wR_factor_gt 0.0426
_refine_ls_wR_factor_ref 0.0437
_reflns_number_gt 1175
_reflns_number_total 1214
_reflns_threshold_expression >2sigma(I)
_cod_data_source_file c7dt03267f2.cif
_cod_data_source_block a
_cod_depositor_comments
;
The following automatic conversions were performed:

'_exptl_absorpt_correction_type' value 'Multi-scan' changed to
'multi-scan' according to
/home/data/users/saulius/crontab/automatic-downloads/rss-feeds/RSC/lib/dictionaries/cif_core.dic
dictionary named 'cif_core.dic' version 2.4.2 from 2011-04-26.

Automatic conversion script
Id: cif_fix_values 4973 2017-02-22 13:04:09Z antanas 
;
_cod_original_sg_symbol_H-M p_-4_21_c
_cod_database_code 7044389

loop_
_symmetry_equiv_pos_as_xyz
'x, y, z'
'-x, -y, z'
'y, -x, -z'
'-y, x, -z'
'-x+1/2, y+1/2, -z+1/2'
'x+1/2, -y+1/2, -z+1/2'
'-y+1/2, -x+1/2, z+1/2'
'y+1/2, x+1/2, z+1/2'

loop_
_atom_site_label
_atom_site_type_symbol
_atom_site_fract_x
_atom_site_fract_y
_atom_site_fract_z
_atom_site_U_iso_or_equiv
_atom_site_adp_type
_atom_site_occupancy
_atom_site_symmetry_multiplicity
_atom_site_calc_flag
_atom_site_refinement_flags
_atom_site_disorder_group
Ba1 Ba 0.02346(2) 0.30237(2) 0.04514(6) 0.01720(12) Uani 1 1 d . .
Sn1 Sn -0.26034(4) 0.35857(4) 0.04917(10) 0.01135(19) Uani 0.167(2) 1 d P 1
Ga1 Ga -0.26034(4) 0.35857(4) 0.04917(10) 0.01135(19) Uani 0.83 1 d P 2
Sn2 Sn 0.0000 0.0000 0.5000 0.0118(4) Uani 0.312(4) 4 d SP 1
Ga2 Ga 0.0000 0.0000 0.5000 0.0118(4) Uani 0.69 4 d SP 2
S1 S -0.14247(9) 0.48432(9) 0.0428(2) 0.0133(2) Uani 1 1 d . .
S2 S -0.19940(11) 0.20909(10) 0.2096(2) 0.0149(3) Uani 1 1 d . .
S3 S 0.09989(10) 0.09023(11) 0.2615(2) 0.0155(3) Uani 1 1 d . .

loop_
_atom_site_aniso_label
_atom_site_aniso_U_11
_atom_site_aniso_U_22
_atom_site_aniso_U_33
_atom_site_aniso_U_23
_atom_site_aniso_U_13
_atom_site_aniso_U_12
Ba1 0.01812(18) 0.01729(17) 0.01618(18) 0.00165(14) 0.00379(13) 0.00276(12)
Sn1 0.0119(3) 0.0109(3) 0.0113(3) -0.0009(2) 0.0002(2) -0.00097(17)
Ga1 0.0119(3) 0.0109(3) 0.0113(3) -0.0009(2) 0.0002(2) -0.00097(17)
Sn2 0.0112(4) 0.0112(4) 0.0132(6) 0.000 0.000 0.000
Ga2 0.0112(4) 0.0112(4) 0.0132(6) 0.000 0.000 0.000
S1 0.0136(6) 0.0117(5) 0.0147(6) 0.0006(5) 0.0007(5) -0.0029(4)
S2 0.0209(6) 0.0104(5) 0.0135(6) -0.0014(5) -0.0042(5) 0.0003(5)
S3 0.0150(6) 0.0159(6) 0.0156(6) 0.0029(5) -0.0017(5) -0.0007(5)

loop_
_atom_type_symbol
_atom_type_description
_atom_type_scat_dispersion_real
_atom_type_scat_dispersion_imag
_atom_type_scat_source
S S 0.1246 0.1234 'International Tables Vol C Tables 4.2.6.8 and 6.1.1.4'
Ga Ga 0.2307 1.6083 'International Tables Vol C Tables 4.2.6.8 and 6.1.1.4'
Sn Sn -0.6537 1.4246 'International Tables Vol C Tables 4.2.6.8 and 6.1.1.4'
Ba Ba -0.3244 2.2819 'International Tables Vol C Tables 4.2.6.8 and 6.1.1.4'

loop_
_geom_angle_atom_site_label_1
_geom_angle_atom_site_label_2
_geom_angle_atom_site_label_3
_geom_angle
_geom_angle_site_symmetry_1
_geom_angle_site_symmetry_3
S1 Ba1 S2 89.74(3) 2_565 3
S1 Ba1 S1 71.52(4) 2_565 .
S2 Ba1 S1 144.86(4) 3 .
S1 Ba1 S3 126.71(4) 2_565 .
S2 Ba1 S3 67.62(4) 3 .
S1 Ba1 S3 147.15(4) . .
S1 Ba1 S1 83.56(3) 2_565 8_455
S2 Ba1 S1 133.94(3) 3 8_455
S1 Ba1 S1 74.65(3) . 8_455
S3 Ba1 S1 80.37(3) . 8_455
S1 Ba1 S1 83.10(3) 2_565 8_454
S2 Ba1 S1 74.17(3) 3 8_454
S1 Ba1 S1 74.26(3) . 8_454
S3 Ba1 S1 129.76(3) . 8_454
S1 Ba1 S1 148.67(4) 8_455 8_454
S1 Ba1 S2 138.49(3) 2_565 .
S2 Ba1 S2 131.73(4) 3 .
S1 Ba1 S2 71.45(3) . .
S3 Ba1 S2 79.94(3) . .
S1 Ba1 S2 69.10(3) 8_455 .
S1 Ba1 S2 104.16(3) 8_454 .
S1 Ba1 S3 147.23(4) 2_565 4
S2 Ba1 S3 74.61(3) 3 4
S1 Ba1 S3 105.22(3) . 4
S3 Ba1 S3 74.03(5) . 4
S1 Ba1 S3 127.95(3) 8_455 4
S1 Ba1 S3 65.13(3) 8_454 4
S2 Ba1 S3 62.35(3) . 4
S1 Ba1 Sn1 107.96(2) 2_565 .
S2 Ba1 Sn1 145.82(3) 3 .
S1 Ba1 Sn1 36.44(2) . .
S3 Ba1 Sn1 117.69(3) . .
S1 Ba1 Sn1 78.27(2) 8_455 .
S1 Ba1 Sn1 79.12(2) 8_454 .
S2 Ba1 Sn1 37.76(2) . .
S3 Ba1 Sn1 75.01(2) 4 .
S1 Ba1 Sn1 116.78(3) 2_565 8_454
S2 Ba1 Sn1 85.87(3) 3 8_454
S1 Ba1 Sn1 77.19(3) . 8_454
S3 Ba1 Sn1 109.19(3) . 8_454
S1 Ba1 Sn1 137.25(2) 8_455 8_454
S1 Ba1 Sn1 35.38(2) 8_454 8_454
S2 Ba1 Sn1 71.80(3) . 8_454
S3 Ba1 Sn1 35.25(2) 4 8_454
Sn1 Ba1 Sn1 60.153(11) . 8_454
S1 Ba1 Ga1 116.78(3) 2_565 8_454
S2 Ba1 Ga1 85.87(3) 3 8_454
S1 Ba1 Ga1 77.19(3) . 8_454
S3 Ba1 Ga1 109.19(3) . 8_454
S1 Ba1 Ga1 137.25(2) 8_455 8_454
S1 Ba1 Ga1 35.38(2) 8_454 8_454
S2 Ba1 Ga1 71.80(3) . 8_454
S3 Ba1 Ga1 35.25(2) 4 8_454
Sn1 Ba1 Ga1 60.153(11) . 8_454
Sn1 Ba1 Ga1 0.000(16) 8_454 8_454
S1 Sn1 S3 110.05(5) . 6_455
S1 Sn1 S2 109.96(6) . 8_454
S3 Sn1 S2 116.31(5) 6_455 8_454
S1 Sn1 S2 112.59(5) . .
S3 Sn1 S2 106.92(5) 6_455 .
S2 Sn1 S2 100.72(4) 8_454 .
S1 Sn1 Ba1 58.05(3) . .
S3 Sn1 Ba1 147.73(4) 6_455 .
S2 Sn1 Ba1 95.73(4) 8_454 .
S2 Sn1 Ba1 60.45(4) . .
S1 Sn1 Ba1 57.70(4) . 8_455
S3 Sn1 Ba1 65.50(4) 6_455 8_455
S2 Sn1 Ba1 165.03(4) 8_454 8_455
S2 Sn1 Ba1 92.49(4) . 8_455
Ba1 Sn1 Ba1 84.621(14) . 8_455
S1 Sn1 Ba1 56.11(4) . 8_454
S3 Sn1 Ba1 115.44(4) 6_455 8_454
S2 Sn1 Ba1 57.65(4) 8_454 8_454
S2 Sn1 Ba1 137.49(4) . 8_454
Ba1 Sn1 Ba1 84.056(14) . 8_454
Ba1 Sn1 Ba1 107.641(14) 8_455 8_454
S3 Sn2 S3 114.97(4) 2 4_556
S3 Sn2 S3 98.95(7) 2 .
S3 Sn2 S3 114.97(4) 4_556 .
S3 Sn2 S3 114.97(4) 2 3_556
S3 Sn2 S3 98.95(7) 4_556 3_556
S3 Sn2 S3 114.97(4) . 3_556
Sn1 S1 Ba1 165.95(5) . 2_565
Sn1 S1 Ba1 85.51(4) . .
Ba1 S1 Ba1 108.48(4) 2_565 .
Sn1 S1 Ba1 88.88(5) . 8_454
Ba1 S1 Ba1 88.58(3) 2_565 8_454
Ba1 S1 Ba1 105.63(4) . 8_454
Sn1 S1 Ba1 86.92(5) . 8_455
Ba1 S1 Ba1 88.08(3) 2_565 8_455
Ba1 S1 Ba1 104.96(4) . 8_455
Ba1 S1 Ba1 148.67(4) 8_454 8_455
Ga1 S2 Sn1 0.000(12) 8_455 8_455
Ga1 S2 Sn1 111.62(6) 8_455 .
Sn1 S2 Sn1 111.62(6) 8_455 .
Ga1 S2 Ba1 137.24(5) 8_455 4
Sn1 S2 Ba1 137.24(5) 8_455 4
Sn1 S2 Ba1 105.81(5) . 4
Ga1 S2 Ba1 86.46(4) 8_455 .
Sn1 S2 Ba1 86.46(4) 8_455 .
Sn1 S2 Ba1 81.79(4) . .
Ba1 S2 Ba1 119.29(4) 4 .
Ga1 S3 Sn1 0.00(3) 6 6
Ga1 S3 Sn2 105.12(6) 6 .
Sn1 S3 Sn2 105.12(6) 6 .
Ga1 S3 Ba1 102.45(5) 6 .
Sn1 S3 Ba1 102.45(5) 6 .
Sn2 S3 Ba1 122.31(5) . .
Ga1 S3 Ba1 79.25(4) 6 3
Sn1 S3 Ba1 79.25(4) 6 3
Sn2 S3 Ba1 123.61(5) . 3
Ba1 S3 Ba1 110.67(4) . 3

loop_
_geom_bond_atom_site_label_1
_geom_bond_atom_site_label_2
_geom_bond_distance
_geom_bond_site_symmetry_2
Ba1 S1 3.1917(12) 2_565
Ba1 S2 3.2049(13) 3
Ba1 S1 3.2177(12) .
Ba1 S3 3.2466(14) .
Ba1 S1 3.2591(16) 8_455
Ba1 S1 3.2881(16) 8_454
Ba1 S2 3.3226(14) .
Ba1 S3 3.5977(14) 4
Ba1 Sn1 3.7804(6) .
Ba1 Sn1 3.8845(7) 8_454
Ba1 Ga1 3.8845(7) 8_454
Sn1 S1 2.2524(13) .
Sn1 S3 2.2820(15) 6_455
Sn1 S2 2.3058(15) 8_454
Sn1 S2 2.3391(14) .
Sn1 Ba1 3.8845(7) 8_455
Sn1 Ba1 3.9254(7) 8_454
Sn2 S3 2.3140(14) 2
Sn2 S3 2.3140(14) 4_556
Sn2 S3 2.3140(14) .
Sn2 S3 2.3140(14) 3_556
S1 Ba1 3.1917(12) 2_565
S1 Ba1 3.2591(16) 8_454
S1 Ba1 3.2881(16) 8_455
S2 Ga1 2.3058(15) 8_455
S2 Sn1 2.3058(15) 8_455
S2 Ba1 3.2049(13) 4
S3 Ga1 2.2820(15) 6
S3 Sn1 2.2820(15) 6
S3 Ba1 3.5977(14) 3
